data_7239809
loop_
_publ_author_name
'Tshuma, Piwai'
'Makhubela, Banothile C. E.'
'\"Ohrstr\"om, Lars'
'Bourne, Susan A.'
'Chatterjee, Nabanita'
'Beas, Isaac N.'
'Darkwa, James'
'Mehlana, Gift'

_publ_section_title
;
 Cyclometalation of lanthanum(iii) based MOF for catalytic hydrogenation
 of carbon dioxide to formate
;
_journal_issue 6
_journal_name_full 'RSC Advances'
_journal_page_first 3593
_journal_page_last 3605
_journal_paper_doi 10.1039/C9RA09938G
_journal_volume 10
_journal_year 2020
_chemical_formula_sum 'C45 H39 La2 N9 O15'
_chemical_formula_weight 1223.67
_space_group_crystal_system orthorhombic
_space_group_IT_number 33
_space_group_name_Hall 'P 2c -2n'
_space_group_name_H-M_alt 'P n a 21'
_atom_sites_solution_hydrogens geom
_audit_creation_method SHELXL-2016/6
_audit_update_record
;
2020-01-02 deposited with the CCDC.	2020-01-14 downloaded from the CCDC.
;
_cell_angle_alpha 90
_cell_angle_beta 90
_cell_angle_gamma 90
_cell_formula_units_Z 4
_cell_length_a 18.0826(12)
_cell_length_b 13.3216(9)
_cell_length_c 21.9623(15)
_cell_measurement_reflns_used 47417
_cell_measurement_temperature 293(2)
_cell_measurement_theta_max 27.556
_cell_measurement_theta_min 1.788
_cell_volume 5290.5(6)
_computing_data_collection Bruker_KAPPA_APEX_II_DUO_diffractometer
_computing_data_reduction SAINT
_computing_molecular_graphics XSEED
_computing_publication_material XSEED
_computing_structure_refinement 'SHELXL-2016/6 (Sheldrick, 2016)'
_computing_structure_solution 'SHELXT 2014/5 (Sheldrick, 2014)'
_diffrn_ambient_temperature 293(2)
_diffrn_measured_fraction_theta_full 0.999
_diffrn_measured_fraction_theta_max 0.999
_diffrn_measurement_device_type Bruker
_diffrn_radiation_type MoK\a
_diffrn_radiation_wavelength 0.71073
_diffrn_reflns_av_R_equivalents 0.0575
_diffrn_reflns_av_unetI/netI 0.0527
_diffrn_reflns_Laue_measured_fraction_full 0.999
_diffrn_reflns_Laue_measured_fraction_max 0.999
_diffrn_reflns_limit_h_max 23
_diffrn_reflns_limit_h_min -22
_diffrn_reflns_limit_k_max 17
_diffrn_reflns_limit_k_min -17
_diffrn_reflns_limit_l_max 27
_diffrn_reflns_limit_l_min -28
_diffrn_reflns_number 47386
_diffrn_reflns_point_group_measured_fraction_full 0.999
_diffrn_reflns_point_group_measured_fraction_max 0.999
_diffrn_reflns_theta_full 25.242
_diffrn_reflns_theta_max 27.556
_diffrn_reflns_theta_min 1.788
_exptl_absorpt_coefficient_mu 1.664
_exptl_absorpt_correction_type multi-scan
_exptl_crystal_colour offwhite
_exptl_crystal_density_diffrn 1.536
_exptl_crystal_description block
_exptl_crystal_F_000 2424
_exptl_crystal_recrystallization_method Solvothermal
_exptl_crystal_size_max 0.111
_exptl_crystal_size_mid 0.05
_exptl_crystal_size_min 0.07
_exptl_transmission_factor_max 0.965
_exptl_transmission_factor_min 0.945
_refine_diff_density_max 1.036
_refine_diff_density_min -1.022
_refine_diff_density_rms 0.131
_refine_ls_abs_structure_details
;
 Refined as an inversion twin.
;
_refine_ls_abs_structure_Flack 0.46(3)
_refine_ls_extinction_method none
_refine_ls_goodness_of_fit_ref 1.035
_refine_ls_hydrogen_treatment constr
_refine_ls_matrix_type full
_refine_ls_number_parameters 633
_refine_ls_number_reflns 11046
_refine_ls_number_restraints 23
_refine_ls_restrained_S_all 1.034
_refine_ls_R_factor_all 0.0810
_refine_ls_R_factor_gt 0.0542
_refine_ls_shift/su_max 3.326
_refine_ls_shift/su_mean 0.064
_refine_ls_structure_factor_coef Fsqd
_refine_ls_weighting_details 'w=1/[\s^2^(Fo^2^)+(0.0857P)^2^+7.4920P] where P=(Fo^2^+2Fc^2^)/3'
_refine_ls_weighting_scheme calc
_refine_ls_wR_factor_gt 0.1371
_refine_ls_wR_factor_ref 0.1532
_reflns_Friedel_coverage 0.949
_reflns_Friedel_fraction_full 1.000
_reflns_Friedel_fraction_max 1.000
_reflns_number_gt 8298
_reflns_number_total 11046
_reflns_threshold_expression 'I > 2\s(I)'
_cod_data_source_file c9ra09938g2.cif
_cod_data_source_block C_JMS1
_cod_depositor_comments 'Adding full bibliography for 7239809.cif.'
_cod_database_code 7239809
_shelx_shelxl_version_number 2016/6
_shelx_space_group_comment
;
The symmetry employed for this shelxl refinement is uniquely defined
by the following loop, which should always be used as a source of
symmetry information in preference to the above space-group names.
They are only intended as comments.
;

loop_
_space_group_symop_operation_xyz
'x, y, z'
'-x, -y, z+1/2'
'-x+1/2, y+1/2, z+1/2'
'x+1/2, -y+1/2, z'

loop_
_atom_site_label
_atom_site_type_symbol
_atom_site_fract_x
_atom_site_fract_y
_atom_site_fract_z
_atom_site_U_iso_or_equiv
_atom_site_adp_type
_atom_site_occupancy
_atom_site_site_symmetry_order
_atom_site_calc_flag
_atom_site_refinement_flags_posn
_atom_site_refinement_flags_adp
_atom_site_refinement_flags_occupancy
_atom_site_disorder_assembly
_atom_site_disorder_group
La01 La 0.43937(3) -0.30102(3) 0.67363(17) 0.03456(15) Uani 1 1 d . . . . .
La02 La 0.68808(5) 0.75932(4) 0.61426(17) 0.0534(2) Uani 1 1 d . . . . .
O003 O 0.7487(5) 0.8867(5) 0.6731(6) 0.062(2) Uani 1 1 d . . . . .
O004 O 0.5954(6) -0.1021(6) 0.5965(5) 0.065(3) Uani 1 1 d . . . . .
O005 O 0.8964(7) 0.2574(6) 0.2037(5) 0.059(3) Uani 1 1 d . . . . .
O006 O 0.7298(5) 1.6186(7) 0.6810(7) 0.077(3) Uani 1 1 d . . . . .
O007 O 0.9953(5) 0.3109(7) 0.2496(6) 0.073(4) Uani 1 1 d . . . . .
N008 N 0.6343(6) 0.2649(7) 0.5475(6) 0.047(3) Uani 1 1 d . . . . .
C009 C 0.7660(6) 1.2358(8) 0.7101(6) 0.037(3) Uani 1 1 d . . . . .
N00A N 0.8792(5) 1.3159(6) 0.7413(6) 0.047(3) Uani 1 1 d . . . . .
C00B C 0.8245(7) 1.5083(9) 0.7143(6) 0.045(3) Uani 1 1 d . . . . .
C00C C 0.8095(6) 1.3298(8) 0.7190(6) 0.036(3) Uani 1 1 d . . . . .
O00D O 0.8596(5) 0.9508(7) 0.6868(7) 0.089(5) Uani 1 1 d . . . . .
C00E C 0.7999(6) 1.1436(8) 0.7007(6) 0.039(3) Uani 1 1 d . . . . .
H00E H 0.851138 1.138611 0.698819 0.047 Uiso 1 1 calc R U . . .
C00F C 0.7804(6) 1.4240(8) 0.7048(6) 0.037(2) Uani 1 1 d . . . . .
H00F H 0.732770 1.430318 0.689350 0.044 Uiso 1 1 calc R U . . .
N00G N 0.6919(5) 1.2471(7) 0.7124(6) 0.047(3) Uani 1 1 d . . . . .
C00H C 0.9096(6) 0.4320(7) 0.3275(6) 0.037(2) Uani 1 1 d . . . . .
H00H H 0.957643 0.454195 0.320483 0.044 Uiso 1 1 calc R U . . .
O00I O 0.7856(7) 0.6621(12) 0.5625(6) 0.091(4) Uani 1 1 d . . . . .
O00J O 0.8408(6) 1.6839(7) 0.6989(6) 0.069(3) Uani 1 1 d . . . . .
C00K C 0.6568(7) 0.4431(9) 0.5587(7) 0.052(3) Uani 1 1 d . . . . .
H00K H 0.689883 0.496506 0.556731 0.062 Uiso 1 1 calc R U . . .
N00L N 0.4446(6) 0.2092(8) 0.5718(7) 0.059(4) Uani 1 1 d . . . . .
C00N C 0.8865(8) 0.6780(9) 0.4920(7) 0.049(3) Uani 1 1 d . . . . .
C00O C 0.7952(7) 1.6107(9) 0.6959(7) 0.052(3) Uani 1 1 d . . . . .
O00P O 0.6033(9) 0.6327(7) 0.5860(7) 0.110(6) Uani 1 1 d . . . . .
C00Q C 0.9267(7) 0.3033(7) 0.2446(7) 0.045(3) Uani 1 1 d . . . . .
C00R C 0.8390(9) 0.7095(10) 0.5482(7) 0.057(4) Uani 1 1 d . . . . .
C00S C 0.5664(7) 0.2796(8) 0.5658(6) 0.041(3) Uani 1 1 d . . . . .
N00T N 0.9619(7) 0.6026(10) 0.3920(6) 0.065(3) Uani 1 1 d . . . . .
C00U C 0.6807(7) 1.0696(9) 0.6981(7) 0.050(3) Uani 1 1 d . . . . .
H00U H 0.650268 1.013479 0.695189 0.060 Uiso 1 1 calc R U . . .
C00V C 0.8676(7) 0.4769(10) 0.3715(7) 0.055(3) Uani 1 1 d . . . . .
C00W C 0.8813(6) 0.3543(8) 0.2937(6) 0.038(2) Uani 1 1 d . . . . .
C00X C 0.8941(7) 1.4957(8) 0.7385(7) 0.054(3) Uani 1 1 d . . . . .
H00X H 0.923525 1.551057 0.747342 0.065 Uiso 1 1 calc R U . . .
C00Y C 0.5391(8) 0.3739(9) 0.5800(7) 0.046(3) Uani 1 1 d . . . . .
H00Y H 0.490077 0.381024 0.592126 0.056 Uiso 1 1 calc R U . . .
C00Z C 0.7563(6) 1.0602(8) 0.6944(6) 0.039(3) Uani 1 1 d . . . . .
N010 N 0.7992(7) 0.4471(12) 0.3849(8) 0.086(5) Uani 1 1 d . . . . .
O011 O 0.4822(6) -0.1553(7) 0.6153(6) 0.075(3) Uani 1 1 d . . . . .
C012 C 0.8568(7) 0.5973(9) 0.4578(6) 0.047(3) Uani 1 1 d . . . . .
H012 H 0.812029 0.568067 0.468870 0.056 Uiso 1 1 calc R U . . .
O013 O 0.8639(10) 0.7867(8) 0.5773(6) 0.098(5) Uani 1 1 d . . . . .
C014 C 0.7903(8) 0.9575(9) 0.6833(7) 0.054(3) Uani 1 1 d . . . . .
C015 C 0.6509(6) 1.1644(9) 0.7062(7) 0.051(3) Uani 1 1 d . . . . .
H015 H 0.599745 1.170801 0.707405 0.062 Uiso 1 1 calc R U . . .
C016 C 0.7717(9) 0.3742(14) 0.3514(10) 0.095(7) Uani 1 1 d . . . . .
H016 H 0.723322 0.354263 0.359302 0.114 Uiso 1 1 calc R U . . .
O017 O 0.4970(10) 0.5724(10) 0.6026(10) 0.129(7) Uani 1 1 d . . . . .
C018 C 0.6789(8) 0.3463(9) 0.5443(9) 0.064(4) Uani 1 1 d . . . . .
H018 H 0.727467 0.336776 0.531638 0.077 Uiso 1 1 calc R U . . .
C019 C 0.8095(8) 0.3246(13) 0.3050(10) 0.078(5) Uani 1 1 d . . . . .
H019 H 0.787288 0.273555 0.282669 0.094 Uiso 1 1 calc R U . . .
C01A C 0.5460(7) 0.0946(8) 0.5798(7) 0.046(3) Uani 1 1 d . . . . .
H01A H 0.596862 0.084493 0.578683 0.055 Uiso 1 1 calc R U . . .
C01B C 0.9197(7) 1.3987(9) 0.7494(7) 0.051(4) Uani 1 1 d . . . . .
H01B H 0.967958 1.391125 0.763288 0.061 Uiso 1 1 calc R U . . .
C01E C 0.5173(7) 0.1911(8) 0.5725(6) 0.043(3) Uani 1 1 d . . . . .
C01F C 0.5844(8) 0.4579(9) 0.5762(6) 0.045(3) Uani 1 1 d . . . . .
C01G C 0.4991(8) 0.0144(9) 0.5886(6) 0.051(3) Uani 1 1 d . . . . .
C01H C 0.5282(9) -0.0896(8) 0.6018(7) 0.053(4) Uani 1 1 d . . . . .
C01I C 0.8955(8) 0.5630(10) 0.4078(7) 0.053(3) Uani 1 1 d . . . . .
C01K C 0.3990(8) 0.1291(10) 0.5784(8) 0.063(4) Uani 1 1 d . . . . .
H01K H 0.348284 0.140528 0.577219 0.075 Uiso 1 1 calc R U . . .
C01L C 0.4228(7) 0.0327(9) 0.5867(7) 0.057(4) Uani 1 1 d . . . . .
H01L H 0.389079 -0.019608 0.591031 0.068 Uiso 1 1 calc R U . . .
C01N C 0.5615(10) 0.5635(13) 0.5892(9) 0.073(5) Uani 1 1 d . . . . .
C01U C 0.9878(11) 0.6784(12) 0.4242(8) 0.080(6) Uani 1 1 d . . . . .
H01U H 1.032566 0.706948 0.412507 0.096 Uiso 1 1 calc R U . . .
O1 O 0.3957(9) -0.3163(14) 0.7827(7) 0.045(4) Uani 0.5 1 d . . P A 1
N1 N 0.4249(19) -0.217(2) 0.8777(14) 0.085(10) Uani 0.5 1 d . . P A 1
C2 C 0.389(2) -0.242(3) 0.814(2) 0.084(10) Uiso 0.5 1 d . . P A 1
H2 H 0.358683 -0.192679 0.798671 0.101 Uiso 0.5 1 calc R U P A 1
C6 C 0.420(2) -0.137(3) 0.916(2) 0.099(13) Uiso 0.5 1 d . . P A 1
H6A H 0.467498 -0.106785 0.921038 0.148 Uiso 0.5 1 calc R U P A 1
H6B H 0.401558 -0.158772 0.954996 0.148 Uiso 0.5 1 calc R U P A 1
H6C H 0.386072 -0.088435 0.899208 0.148 Uiso 0.5 1 calc R U P A 1
C8 C 0.9501(14) 0.7197(13) 0.4773(8) 0.093(8) Uani 1 1 d . . . . .
H8 H 0.969881 0.772727 0.499520 0.112 Uiso 1 1 calc R U . . .
N7 N 0.5588(7) -0.5535(8) 0.7814(7) 0.072(4) Uani 1 1 d D . . . .
C1 C 0.6661(14) 0.7115(18) 0.4631(9) 0.112(7) Uiso 1 1 d D . . . .
H1 H 0.642336 0.663814 0.486966 0.134 Uiso 1 1 calc R U . . .
O8 O 0.7328(13) 0.8844(16) 0.5316(12) 0.080(7) Uiso 0.5 1 d D . P B -1
O7 O 0.5193(9) -0.4260(12) 0.7235(10) 0.058(5) Uani 0.65(3) 1 d . . P A 1
C5 C 0.5464(15) -0.6538(12) 0.8053(14) 0.083(9) Uiso 0.65(3) 1 d D . P A 1
H5A H 0.576836 -0.664070 0.840586 0.125 Uiso 0.65(3) 1 calc R U P A 1
H5B H 0.558862 -0.702571 0.774777 0.125 Uiso 0.65(3) 1 calc R U P A 1
H5C H 0.495322 -0.661174 0.816343 0.125 Uiso 0.65(3) 1 calc R U P A 1
C11 C 0.617(2) -0.589(3) 0.821(2) 0.11(2) Uiso 0.35(3) 1 d D . P A 2
H11A H 0.661171 -0.550600 0.814032 0.169 Uiso 0.35(3) 1 calc R U P A 2
H11B H 0.627072 -0.658744 0.812019 0.169 Uiso 0.35(3) 1 calc R U P A 2
H11C H 0.602148 -0.582791 0.862532 0.169 Uiso 0.35(3) 1 calc R U P A 2
C9 C 0.5042(13) -0.506(2) 0.7530(13) 0.089(9) Uiso 0.65(3) 1 d D . P A 1
H9 H 0.456094 -0.530749 0.754438 0.107 Uiso 0.65(3) 1 calc R U P A 1
N2 N 0.6670(18) 0.674(2) 0.4069(9) 0.237(17) Uiso 1 1 d D . . . .
C12 C 0.618(2) 0.590(3) 0.3943(16) 0.29(3) Uiso 1 1 d D . . . .
H12A H 0.568656 0.607215 0.406594 0.440 Uiso 1 1 calc R U . . .
H12B H 0.634545 0.532473 0.416430 0.440 Uiso 1 1 calc R U . . .
H12C H 0.618654 0.576055 0.351429 0.440 Uiso 1 1 calc R U . . .
C10 C 0.713(2) 0.705(4) 0.3562(13) 0.32(3) Uiso 1 1 d D . . . .
H10A H 0.751124 0.656519 0.349905 0.476 Uiso 1 1 calc R U . . .
H10B H 0.734362 0.769354 0.364750 0.476 Uiso 1 1 calc R U . . .
H10C H 0.682833 0.709844 0.320116 0.476 Uiso 1 1 calc R U . . .
C20 C 0.472(3) -0.292(4) 0.895(2) 0.107(14) Uiso 0.5 1 d . . P A 1
H20A H 0.491805 -0.276331 0.934663 0.160 Uiso 0.5 1 calc R U P A 1
H20B H 0.511220 -0.297810 0.866327 0.160 Uiso 0.5 1 calc R U P A 1
H20C H 0.445180 -0.354253 0.897414 0.160 Uiso 0.5 1 calc R U P A 1
O10 O 0.4980(13) -0.4123(19) 0.7519(15) 0.041(7) Uiso 0.35(3) 1 d D . P A 2
C13 C 0.515(2) -0.631(2) 0.753(2) 0.10(2) Uiso 0.35(3) 1 d D . P A 2
H13A H 0.485140 -0.602166 0.721308 0.152 Uiso 0.35(3) 1 calc R U P A 2
H13B H 0.483156 -0.661372 0.782974 0.152 Uiso 0.35(3) 1 calc R U P A 2
H13C H 0.546786 -0.681274 0.736020 0.152 Uiso 0.35(3) 1 calc R U P A 2
C15 C 0.6252(14) -0.503(3) 0.8026(19) 0.127(14) Uiso 0.65(3) 1 d D . P A 1
H15A H 0.653159 -0.479627 0.768309 0.191 Uiso 0.65(3) 1 calc R U P A 1
H15B H 0.654722 -0.549290 0.825824 0.191 Uiso 0.65(3) 1 calc R U P A 1
H15C H 0.611718 -0.447163 0.827833 0.191 Uiso 0.65(3) 1 calc R U P A 1
C14 C 0.5593(13) -0.4629(15) 0.7562(17) 0.065(13) Uiso 0.35(3) 1 d D . P A 2
H14 H 0.603229 -0.435673 0.741754 0.078 Uiso 0.35(3) 1 calc R U P A 2
N3 N 0.8027(12) 1.0375(13) 0.5125(13) 0.106(11) Uiso 0.5 1 d D . P B -1
C3 C 0.8683(13) 0.988(2) 0.4891(16) 0.077(9) Uiso 0.5 1 d D . P B -1
H3A H 0.883163 0.935654 0.516918 0.116 Uiso 0.5 1 calc R U P B -1
H3B H 0.907598 1.035464 0.484901 0.116 Uiso 0.5 1 calc R U P B -1
H3C H 0.857460 0.958416 0.450160 0.116 Uiso 0.5 1 calc R U P B -1
C4 C 0.7502(15) 0.9789(17) 0.5359(19) 0.117(16) Uiso 0.5 1 d D . P B -1
H4 H 0.718258 1.013936 0.561344 0.140 Uiso 0.5 1 calc R U P B -1
C7 C 0.797(3) 1.143(2) 0.496(4) 0.46(10) Uiso 0.5 1 d D . P B -1
H7A H 0.790826 1.182252 0.532191 0.692 Uiso 0.5 1 calc R U P B -1
H7B H 0.755609 1.152203 0.469564 0.692 Uiso 0.5 1 calc R U P B -1
H7C H 0.841634 1.162955 0.475550 0.692 Uiso 0.5 1 calc R U P B -1
O5 O 0.6825(15) 0.780(2) 0.4973(13) 0.209(12) Uiso 1 1 d D . . . .

loop_
_atom_site_aniso_label
_atom_site_aniso_U_11
_atom_site_aniso_U_22
_atom_site_aniso_U_33
_atom_site_aniso_U_23
_atom_site_aniso_U_13
_atom_site_aniso_U_12
La01 0.0481(3) 0.0136(2) 0.0420(3) 0.0014(3) -0.0008(4) -0.0020(2)
La02 0.0717(5) 0.0171(2) 0.0714(5) -0.0091(3) 0.0183(5) 0.0001(3)
O003 0.078(6) 0.022(3) 0.084(7) -0.010(5) 0.004(7) 0.001(4)
O004 0.088(7) 0.024(4) 0.082(8) 0.010(4) 0.019(6) -0.005(4)
O005 0.094(7) 0.038(5) 0.044(5) -0.010(4) -0.005(6) -0.005(5)
O006 0.065(6) 0.051(5) 0.114(10) 0.015(6) -0.017(8) 0.014(4)
O007 0.049(5) 0.042(5) 0.127(10) -0.035(6) 0.045(6) -0.012(4)
N008 0.044(6) 0.028(4) 0.070(8) -0.003(5) -0.005(6) -0.006(4)
C009 0.040(6) 0.027(5) 0.044(7) -0.003(4) -0.002(5) -0.008(4)
N00A 0.035(5) 0.027(4) 0.081(8) 0.007(5) -0.020(5) -0.004(4)
C00B 0.042(6) 0.041(6) 0.053(8) 0.007(5) -0.006(6) -0.010(5)
C00C 0.032(5) 0.030(5) 0.047(7) -0.001(5) -0.008(5) -0.001(4)
O00D 0.057(5) 0.055(6) 0.156(13) -0.058(7) -0.027(7) 0.018(5)
C00E 0.036(5) 0.029(5) 0.052(7) -0.005(5) -0.005(5) -0.001(5)
C00F 0.032(5) 0.026(5) 0.051(7) 0.000(5) -0.004(5) 0.000(4)
N00G 0.035(5) 0.035(5) 0.069(8) -0.011(4) -0.004(5) 0.001(4)
C00H 0.041(6) 0.031(5) 0.039(6) -0.009(4) 0.006(5) -0.009(4)
O00I 0.065(7) 0.140(12) 0.068(8) -0.034(8) 0.004(6) 0.023(8)
O00J 0.069(6) 0.034(5) 0.104(9) 0.033(5) -0.001(6) -0.003(4)
C00K 0.058(8) 0.039(6) 0.059(8) 0.001(6) -0.008(7) -0.025(6)
N00L 0.047(6) 0.039(6) 0.091(10) 0.027(6) -0.009(6) -0.010(4)
C00N 0.060(8) 0.040(6) 0.046(8) -0.010(5) 0.002(6) 0.012(6)
C00O 0.049(7) 0.036(6) 0.069(9) 0.018(6) -0.008(6) 0.002(5)
O00P 0.172(12) 0.021(4) 0.136(12) -0.024(5) -0.092(10) -0.003(6)
C00Q 0.053(7) 0.021(5) 0.063(9) 0.001(5) 0.021(6) -0.007(5)
C00R 0.077(10) 0.045(7) 0.050(8) -0.014(6) -0.019(8) 0.030(7)
C00S 0.051(7) 0.025(5) 0.047(7) 0.002(5) -0.006(6) -0.011(5)
N00T 0.072(8) 0.069(7) 0.054(7) -0.026(6) 0.019(6) -0.032(6)
C00U 0.049(7) 0.032(5) 0.068(9) -0.015(5) -0.003(6) -0.001(5)
C00V 0.046(7) 0.056(7) 0.064(9) -0.022(7) 0.018(7) -0.012(6)
C00W 0.047(6) 0.034(5) 0.035(6) -0.008(5) 0.003(5) -0.009(5)
C00X 0.052(7) 0.026(5) 0.083(10) 0.012(6) -0.006(7) -0.007(5)
C00Y 0.055(7) 0.032(6) 0.051(8) -0.003(5) 0.009(6) -0.009(5)
C00Z 0.046(6) 0.029(5) 0.040(6) -0.010(4) -0.002(5) 0.008(5)
N010 0.055(7) 0.086(10) 0.117(13) -0.046(9) 0.034(8) -0.018(7)
O011 0.095(7) 0.042(5) 0.088(8) 0.041(6) -0.025(7) -0.036(5)
C012 0.044(6) 0.050(7) 0.046(7) -0.008(5) 0.003(6) 0.012(5)
O013 0.190(15) 0.048(6) 0.056(7) -0.019(5) -0.017(9) 0.055(8)
C014 0.069(8) 0.038(6) 0.056(10) -0.011(6) -0.022(7) 0.005(6)
C015 0.030(6) 0.043(7) 0.082(10) -0.012(6) 0.000(6) -0.007(5)
C016 0.057(9) 0.101(14) 0.126(17) -0.072(13) 0.034(10) -0.028(9)
O017 0.149(14) 0.070(8) 0.168(17) -0.074(10) 0.045(13) -0.007(9)
C018 0.053(8) 0.039(6) 0.101(12) 0.008(7) 0.003(8) -0.019(6)
C019 0.038(7) 0.076(10) 0.120(15) -0.042(10) -0.009(8) -0.011(7)
C01A 0.050(7) 0.028(5) 0.061(9) 0.008(5) -0.011(6) -0.010(5)
C01B 0.042(7) 0.032(6) 0.078(11) 0.013(6) -0.015(6) -0.003(5)
C01E 0.051(7) 0.029(5) 0.050(8) 0.007(5) -0.010(6) -0.012(5)
C01F 0.065(8) 0.028(5) 0.044(7) -0.009(5) 0.004(6) -0.013(5)
C01G 0.067(8) 0.034(6) 0.052(8) 0.015(5) -0.016(7) -0.024(6)
C01H 0.072(9) 0.025(5) 0.061(9) 0.008(5) -0.007(8) -0.018(6)
C01I 0.064(8) 0.044(6) 0.050(8) -0.014(5) 0.011(7) -0.008(6)
C01K 0.058(8) 0.044(7) 0.086(11) 0.021(7) -0.012(8) -0.024(6)
C01L 0.053(8) 0.038(6) 0.078(10) 0.017(6) -0.011(7) -0.029(6)
C01N 0.088(12) 0.046(8) 0.085(13) -0.026(8) 0.001(10) 0.002(8)
C01U 0.111(13) 0.071(10) 0.058(10) -0.021(8) 0.029(9) -0.053(10)
O1 0.036(8) 0.083(12) 0.017(8) 0.004(7) 0.006(7) -0.005(8)
N1 0.12(3) 0.083(19) 0.050(17) 0.005(14) 0.058(17) 0.004(18)
C8 0.19(2) 0.054(9) 0.039(9) -0.001(7) -0.035(11) -0.046(12)
N7 0.079(9) 0.047(6) 0.090(11) 0.016(7) -0.009(7) 0.016(6)
O7 0.048(9) 0.051(8) 0.075(13) 0.021(8) 0.007(9) 0.009(7)

loop_
_atom_type_symbol
_atom_type_description
_atom_type_scat_dispersion_real
_atom_type_scat_dispersion_imag
_atom_type_scat_source
C C 0.0033 0.0016 'International Tables Vol C Tables 4.2.6.8 and 6.1.1.4'
H H 0.0000 0.0000 'International Tables Vol C Tables 4.2.6.8 and 6.1.1.4'
N N 0.0061 0.0033 'International Tables Vol C Tables 4.2.6.8 and 6.1.1.4'
O O 0.0106 0.0060 'International Tables Vol C Tables 4.2.6.8 and 6.1.1.4'
La La -0.2871 2.4523 'International Tables Vol C Tables 4.2.6.8 and 6.1.1.4'

loop_
_geom_angle_atom_site_label_1
_geom_angle_atom_site_label_2
_geom_angle_atom_site_label_3
_geom_angle
_geom_angle_site_symmetry_1
_geom_angle_site_symmetry_3
O00J La01 O011 81.0(4) 4_465 .
O00J La01 O7 139.7(6) 4_465 .
O011 La01 O7 125.6(5) . .
O00J La01 O00D 93.6(4) 4_465 4_455
O011 La01 O00D 151.9(4) . 4_455
O7 La01 O00D 75.2(4) . 4_455
O00J La01 O10 122.2(7) 4_465 .
O011 La01 O10 133.9(7) . .
O00D La01 O10 71.9(6) 4_455 .
O00J La01 O017 150.8(6) 4_465 1_545
O011 La01 O017 94.3(5) . 1_545
O7 La01 O017 65.2(7) . 1_545
O00D La01 O017 77.0(5) 4_455 1_545
O10 La01 O017 81.6(8) . 1_545
O00J La01 O013 75.4(5) 4_465 4_455
O011 La01 O013 70.9(4) . 4_455
O7 La01 O013 137.8(6) . 4_455
O00D La01 O013 81.1(4) 4_455 4_455
O017 La01 O013 75.8(6) 1_545 4_455
O00J La01 O1 66.8(5) 4_465 .
O011 La01 O1 131.1(5) . .
O7 La01 O1 73.0(6) . .
O00D La01 O1 69.1(6) 4_455 .
O017 La01 O1 131.4(6) 1_545 .
O013 La01 O1 129.1(5) 4_455 .
O00J La01 O007 79.3(3) 4_465 3_645
O011 La01 O007 74.4(4) . 3_645
O7 La01 O007 80.3(5) . 3_645
O00D La01 O007 132.0(5) 4_455 3_645
O017 La01 O007 127.5(5) 1_545 3_645
O013 La01 O007 139.5(3) 4_455 3_645
O1 La01 O007 64.5(5) . 3_645
O00P La02 O003 160.6(5) . .
O00P La02 O00I 88.1(5) . .
O003 La02 O00I 107.1(4) . .
O00P La02 O005 78.6(5) . 3_655
O003 La02 O005 82.1(4) . 3_655
O00I La02 O005 142.9(5) . 3_655
O00P La02 O006 79.3(4) . 1_545
O003 La02 O006 94.4(4) . 1_545
O00I La02 O006 70.2(5) . 1_545
O005 La02 O006 73.4(4) 3_655 1_545
O00P La02 O004 92.9(4) . 1_565
O003 La02 O004 82.5(3) . 1_565
O00I La02 O004 142.0(4) . 1_565
O005 La02 O004 73.8(3) 3_655 1_565
O006 La02 O004 147.2(4) 1_545 1_565
O00P La02 O8 118.5(6) . .
O003 La02 O8 77.3(6) . .
O00I La02 O8 78.0(7) . .
O005 La02 O8 138.6(5) 3_655 .
O006 La02 O8 143.1(6) 1_545 .
O004 La02 O8 68.2(6) 1_565 .
O00P La02 O5 77.9(7) . .
O003 La02 O5 118.5(6) . .
O00I La02 O5 68.0(7) . .
O005 La02 O5 139.6(7) 3_655 .
O006 La02 O5 132.5(7) 1_545 .
O004 La02 O5 75.1(7) 1_565 .
O8 La02 O5 41.2(7) . .
C014 O003 La02 157.2(12) . .
C01H O004 La02 137.7(7) . 1_545
C00Q O005 La02 148.6(8) . 3_644
C00O O006 La02 120.6(9) . 1_565
C00Q O007 La01 110.9(9) . 3_654
C00S N008 C018 117.1(11) . .
N00G C009 C00E 122.9(10) . .
N00G C009 C00C 115.2(9) . .
C00E C009 C00C 122.0(10) . .
C01B N00A C00C 116.2(9) . .
C00X C00B C00F 118.9(11) . .
C00X C00B C00O 122.0(11) . .
C00F C00B C00O 119.1(11) . .
N00A C00C C00F 123.4(10) . .
N00A C00C C009 114.9(9) . .
C00F C00C C009 121.8(10) . .
C014 O00D La01 129.0(8) . 4
C00Z C00E C009 118.6(10) . .
C00Z C00E H00E 120.7 . .
C009 C00E H00E 120.7 . .
C00B C00F C00C 118.4(10) . .
C00B C00F H00F 120.8 . .
C00C C00F H00F 120.8 . .
C015 N00G C009 117.0(10) . .
C00V C00H C00W 120.3(11) . .
C00V C00H H00H 119.8 . .
C00W C00H H00H 119.9 . .
C00R O00I La02 114.9(11) . .
C00O O00J La01 161.7(11) . 4_565
C01F C00K C018 118.0(11) . .
C01F C00K H00K 121.0 . .
C018 C00K H00K 121.0 . .
C01E N00L C01K 117.0(11) . .
C8 C00N C012 121.4(13) . .
C8 C00N C00R 124.1(13) . .
C012 C00N C00R 114.5(12) . .
O006 C00O O00J 124.6(12) . .
O006 C00O C00B 118.8(11) . .
O00J C00O C00B 116.6(11) . .
C01N O00P La02 161.2(14) . .
O005 C00Q O007 123.6(12) . .
O005 C00Q C00W 120.4(11) . .
O007 C00Q C00W 116.0(12) . .
O00I C00R O013 124.9(16) . .
O00I C00R C00N 120.6(13) . .
O013 C00R C00N 114.4(15) . .
N008 C00S C00Y 122.7(11) . .
N008 C00S C01E 118.4(11) . .
C00Y C00S C01E 118.9(12) . .
C01U N00T C01I 118.4(12) . .
C00Z C00U C015 118.4(11) . .
C00Z C00U H00U 120.8 . .
C015 C00U H00U 120.8 . .
N010 C00V C00H 122.8(12) . .
N010 C00V C01I 115.3(12) . .
C00H C00V C01I 121.9(11) . .
C00H C00W C019 118.0(12) . .
C00H C00W C00Q 121.3(10) . .
C019 C00W C00Q 120.7(11) . .
C00B C00X C01B 118.9(11) . .
C00B C00X H00X 120.5 . .
C01B C00X H00X 120.6 . .
C00S C00Y C01F 120.4(12) . .
C00S C00Y H00Y 119.8 . .
C01F C00Y H00Y 119.8 . .
C00E C00Z C00U 119.5(10) . .
C00E C00Z C014 121.0(10) . .
C00U C00Z C014 119.5(11) . .
C016 N010 C00V 116.6(13) . .
C01H O011 La01 153.3(10) . .
C01I C012 C00N 118.7(12) . .
C01I C012 H012 120.7 . .
C00N C012 H012 120.7 . .
C00R O013 La01 131.5(9) . 4
O003 C014 O00D 124.5(12) . .
O003 C014 C00Z 118.3(12) . .
O00D C014 C00Z 117.1(11) . .
N00G C015 C00U 123.4(11) . .
N00G C015 H015 118.3 . .
C00U C015 H015 118.3 . .
N010 C016 C019 124.9(14) . .
N010 C016 H016 117.6 . .
C019 C016 H016 117.5 . .
C01N O017 La01 127.9(12) . 1_565
N008 C018 C00K 124.2(13) . .
N008 C018 H018 117.9 . .
C00K C018 H018 117.9 . .
C00W C019 C016 117.3(13) . .
C00W C019 H019 121.4 . .
C016 C019 H019 121.4 . .
C01G C01A C01E 120.1(12) . .
C01G C01A H01A 120.0 . .
C01E C01A H01A 119.9 . .
N00A C01B C00X 124.1(11) . .
N00A C01B H01B 117.9 . .
C00X C01B H01B 118.0 . .
N00L C01E C01A 122.2(11) . .
N00L C01E C00S 116.4(10) . .
C01A C01E C00S 121.3(11) . .
C00K C01F C00Y 117.5(11) . .
C00K C01F C01N 116.8(12) . .
C00Y C01F C01N 125.7(14) . .
C01A C01G C01L 117.8(11) . .
C01A C01G C01H 121.6(12) . .
C01L C01G C01H 120.6(11) . .
O004 C01H O011 125.9(12) . .
O004 C01H C01G 116.7(10) . .
O011 C01H C01G 117.3(14) . .
N00T C01I C012 121.6(12) . .
N00T C01I C00V 117.6(11) . .
C012 C01I C00V 120.7(12) . .
N00L C01K C01L 124.3(14) . .
N00L C01K H01K 117.9 . .
C01L C01K H01K 117.9 . .
C01K C01L C01G 118.5(11) . .
C01K C01L H01L 120.7 . .
C01G C01L H01L 120.8 . .
O00P C01N O017 123.4(17) . .
O00P C01N C01F 122.7(17) . .
O017 C01N C01F 113.9(16) . .
N00T C01U C8 123.4(15) . .
N00T C01U H01U 118.2 . .
C8 C01U H01U 118.4 . .
C2 O1 La01 121(2) . .
C20 N1 C6 116(4) . .
C20 N1 C2 111(3) . .
C6 N1 C2 133(4) . .
O1 C2 N1 130(4) . .
O1 C2 H2 115.0 . .
N1 C2 H2 115.0 . .
N1 C6 H6A 110.3 . .
N1 C6 H6B 109.7 . .
H6A C6 H6B 109.0 . .
N1 C6 H6C 109.7 . .
H6A C6 H6C 109.1 . .
H6B C6 H6C 109.1 . .
C00N C8 C01U 116.5(14) . .
C00N C8 H8 121.8 . .
C01U C8 H8 121.7 . .
C14 N7 C13 118.3(16) . .
C14 N7 C11 123.1(4) . .
C13 N7 C11 115.0(3) . .
C9 N7 C15 123(2) . .
C9 N7 C5 119(2) . .
C15 N7 C5 116(2) . .
O5 C1 N2 148(3) . .
O5 C1 H1 106.1 . .
N2 C1 H1 105.9 . .
C4 O8 La02 130(2) . .
C9 O7 La01 131.6(13) . .
N7 C5 H5A 109.2 . .
N7 C5 H5B 109.6 . .
H5A C5 H5B 109.5 . .
N7 C5 H5C 109.6 . .
H5A C5 H5C 109.5 . .
H5B C5 H5C 109.5 . .
N7 C11 H11A 110.2 . .
N7 C11 H11B 110.8 . .
H11A C11 H11B 108.6 . .
N7 C11 H11C 110.0 . .
H11A C11 H11C 108.6 . .
H11B C11 H11C 108.5 . .
O7 C9 N7 118(2) . .
O7 C9 H9 120.8 . .
N7 C9 H9 120.8 . .
C1 N2 C10 128.2(6) . .
C1 N2 C12 117.1(4) . .
C10 N2 C12 114.7(3) . .
N2 C12 H12A 113.5 . .
N2 C12 H12B 112.2 . .
H12A C12 H12B 105.9 . .
N2 C12 H12C 111.8 . .
H12A C12 H12C 106.5 . .
H12B C12 H12C 106.3 . .
N2 C10 H10A 111.6 . .
N2 C10 H10B 111.5 . .
H10A C10 H10B 107.2 . .
N2 C10 H10C 111.8 . .
H10A C10 H10C 107.2 . .
H10B C10 H10C 107.3 . .
N1 C20 H20A 110.0 . .
N1 C20 H20B 108.5 . .
H20A C20 H20B 109.4 . .
N1 C20 H20C 109.9 . .
H20A C20 H20C 109.5 . .
H20B C20 H20C 109.5 . .
C14 O10 La01 136(2) . .
N7 C13 H13A 109.7 . .
N7 C13 H13B 109.9 . .
H13A C13 H13B 109.3 . .
N7 C13 H13C 109.3 . .
H13A C13 H13C 109.3 . .
H13B C13 H13C 109.3 . .
N7 C15 H15A 109.7 . .
N7 C15 H15B 109.6 . .
H15A C15 H15B 109.3 . .
N7 C15 H15C 109.5 . .
H15A C15 H15C 109.4 . .
H15B C15 H15C 109.4 . .
O10 C14 N7 120(2) . .
O10 C14 H14 120.0 . .
N7 C14 H14 120.3 . .
C4 N3 C7 127.9(4) . .
C4 N3 C3 116.6(3) . .
C7 N3 C3 114.2(3) . .
N3 C3 H3A 109.5 . .
N3 C3 H3B 109.3 . .
H3A C3 H3B 109.5 . .
N3 C3 H3C 109.6 . .
H3A C3 H3C 109.5 . .
H3B C3 H3C 109.5 . .
O8 C4 N3 135(2) . .
O8 C4 H4 112.2 . .
N3 C4 H4 112.3 . .
N3 C7 H7A 124.3 . .
N3 C7 H7B 124.3 . .
H7A C7 H7B 91.4 . .
N3 C7 H7C 123.8 . .
H7A C7 H7C 91.3 . .
H7B C7 H7C 92.1 . .
C1 O5 La02 123(2) . .

loop_
_geom_bond_atom_site_label_1
_geom_bond_atom_site_label_2
_geom_bond_distance
_geom_bond_site_symmetry_2
La01 O00J 2.434(9) 4_465
La01 O011 2.452(8) .
La01 O7 2.462(14) .
La01 O00D 2.478(9) 4_455
La01 O10 2.51(3) .
La01 O017 2.523(13) 1_545
La01 O013 2.525(13) 4_455
La01 O1 2.530(15) .
La01 O007 2.531(9) 3_645
La02 O00P 2.362(11) .
La02 O003 2.399(10) .
La02 O00I 2.466(11) .
La02 O005 2.489(11) 3_655
La02 O006 2.497(11) 1_545
La02 O004 2.524(10) 1_565
La02 O8 2.59(2) .
La02 O5 2.58(3) .
O003 C014 1.226(15) .
O004 C01H 1.231(18) .
O005 C00Q 1.216(17) .
O006 C00O 1.232(16) .
O007 C00Q 1.249(16) .
N008 C00S 1.307(16) .
N008 C018 1.353(15) .
C009 N00G 1.350(15) .
C009 C00E 1.388(15) .
C009 C00C 1.492(15) .
N00A C01B 1.336(15) .
N00A C00C 1.364(14) .
C00B C00X 1.376(18) .
C00B C00F 1.392(16) .
C00B C00O 1.518(17) .
C00C C00F 1.397(15) .
O00D C014 1.260(16) .
C00E C00Z 1.369(15) .
C00E H00E 0.9300 .
C00F H00F 0.9300 .
N00G C015 1.334(15) .
C00H C00V 1.366(17) .
C00H C00W 1.375(14) .
C00H H00H 0.9300 .
O00I C00R 1.20(2) .
O00J C00O 1.278(16) .
C00K C01F 1.378(19) .
C00K C018 1.387(19) .
C00K H00K 0.9300 .
N00L C01E 1.337(17) .
N00L C01K 1.355(15) .
C00N C8 1.32(3) .
C00N C012 1.417(18) .
C00N C00R 1.56(2) .
O00P C01N 1.19(2) .
C00Q C00W 1.517(16) .
C00R O013 1.292(19) .
C00S C00Y 1.386(16) .
C00S C01E 1.484(15) .
N00T C01U 1.320(18) .
N00T C01I 1.356(18) .
C00U C00Z 1.376(16) .
C00U C015 1.385(17) .
C00U H00U 0.9300 .
C00V N010 1.332(17) .
C00V C01I 1.485(17) .
C00W C019 1.379(18) .
C00X C01B 1.394(16) .
C00X H00X 0.9300 .
C00Y C01F 1.390(16) .
C00Y H00Y 0.9300 .
C00Z C014 1.520(16) .
N010 C016 1.32(2) .
O011 C01H 1.243(15) .
C012 C01I 1.382(18) .
C012 H012 0.9300 .
C015 H015 0.9300 .
C016 C019 1.39(2) .
C016 H016 0.9300 .
O017 C01N 1.21(2) .
C018 H018 0.9300 .
C019 H019 0.9300 .
C01A C01G 1.378(15) .
C01A C01E 1.395(16) .
C01A H01A 0.9300 .
C01B H01B 0.9300 .
C01F C01N 1.49(2) .
C01G C01L 1.403(19) .
C01G C01H 1.510(18) .
C01K C01L 1.367(19) .
C01K H01K 0.9300 .
C01L H01L 0.9300 .
C01U C8 1.46(3) .
C01U H01U 0.9300 .
O1 C2 1.21(4) .
N1 C20 1.36(6) .
N1 C6 1.37(5) .
N1 C2 1.57(5) .
C2 H2 0.9300 .
C6 H6A 0.9639 .
C6 H6B 0.9637 .
C6 H6C 0.9637 .
C8 H8 0.9300 .
N7 C14 1.328(3) .
N7 C9 1.328(3) .
N7 C13 1.446(3) .
N7 C11 1.447(3) .
N7 C15 1.453(3) .
N7 C5 1.453(3) .
C1 O5 1.220(3) .
C1 N2 1.329(3) .
C1 H1 0.9300 .
O8 C4 1.300(3) .
O7 C9 1.28(3) .
C5 H5A 0.9600 .
C5 H5B 0.9600 .
C5 H5C 0.9600 .
C11 H11A 0.9682 .
C11 H11B 0.9687 .
C11 H11C 0.9680 .
C9 H9 0.9300 .
N2 C10 1.445(3) .
N2 C12 1.455(3) .
C12 H12A 0.9922 .
C12 H12B 0.9885 .
C12 H12C 0.9874 .
C10 H10A 0.9804 .
C10 H10B 0.9803 .
C10 H10C 0.9809 .
C20 H20A 0.9601 .
C20 H20B 0.9601 .
C20 H20C 0.9601 .
O10 C14 1.300(3) .
C13 H13A 0.9617 .
C13 H13B 0.9618 .
C13 H13C 0.9616 .
C15 H15A 0.9611 .
C15 H15B 0.9611 .
C15 H15C 0.9611 .
C14 H14 0.9300 .
N3 C4 1.332(3) .
N3 C7 1.449(3) .
N3 C3 1.455(3) .
C3 H3A 0.9600 .
C3 H3B 0.9600 .
C3 H3C 0.9600 .
C4 H4 0.9300 .
C7 H7A 1.1003 .
C7 H7B 1.1005 .
C7 H7C 1.0964 .

loop_
_geom_hbond_atom_site_label_D
_geom_hbond_atom_site_label_H
_geom_hbond_atom_site_label_A
_geom_hbond_distance_DH
_geom_hbond_distance_HA
_geom_hbond_distance_DA
_geom_hbond_angle_DHA
_geom_hbond_site_symmetry_A
C00X H00X O007 0.93 2.35 3.271(15) 168.6 2_775
C2 H2 O00J 0.93 2.22 2.79(5) 119.1 4_465
C6 H6B N008 0.96 2.56 3.49(5) 163.5 2_655
C1 H1 O00P 0.93 2.33 3.11(3) 142.1 .
C9 H9 O00D 0.93 2.53 3.080(17) 118.4 4_455
C10 H10C N00A 0.98 2.48 3.36(5) 149.9 3_644
C3 H3A O013 0.96 2.41 3.30(3) 154.3 .
C7 H7A N008 1.10 2.95 3.55(4) 114.4 1_565
